data_4126902
loop_
_publ_author_name
'Molloy, John J.'
'Seath, Ciaran P.'
'West, Matthew J.'
'McLaughlin, Calum'
'Fazakerley, Neal J.'
'Kennedy, Alan R.'
'Nelson, David James'
'Watson, Allan J. B.'

_publ_section_title
;
 Interrogating Pd(II) anion metathesis using a bifunctional chemical
 probe: A transmetalation switch.
;
_journal_name_full 'Journal of the American Chemical Society'
_journal_paper_doi 10.1021/jacs.7b11180
_journal_year 2017
_chemical_formula_sum 'C29 H32 B N O5'
_chemical_formula_weight 485.37
_chemical_name_systematic
;
 ?
;
_space_group_IT_number 14
_symmetry_cell_setting monoclinic
_symmetry_space_group_name_Hall '-P 2ybc'
_symmetry_space_group_name_H-M 'P 1 21/c 1'
_atom_sites_solution_hydrogens geom
_atom_sites_solution_primary direct
_atom_sites_solution_secondary difmap
_audit_creation_method SHELXL-97
_cell_angle_alpha 90.00
_cell_angle_beta 103.20(2)
_cell_angle_gamma 90.00
_cell_formula_units_Z 4
_cell_length_a 13.381(4)
_cell_length_b 14.344(6)
_cell_length_c 13.503(4)
_cell_measurement_reflns_used 1744
_cell_measurement_temperature 150(2)
_cell_measurement_theta_max 27.7769
_cell_measurement_theta_min 3.0928
_cell_volume 2523.2(15)
_computing_cell_refinement CrysalisPro
_computing_data_collection CrysalisPro
_computing_data_reduction CrysalisPro
_computing_publication_material SHELXL
_computing_structure_refinement 'SHELXL-97 (Sheldrick, 2008)'
_computing_structure_solution SHELXS
_diffrn_ambient_temperature 150(2)
_diffrn_measured_fraction_theta_full 0.997
_diffrn_measured_fraction_theta_max 0.997
_diffrn_measurement_device_type 'Oxford Diffraction Xcalibur E'
_diffrn_measurement_method 'omega scans'
_diffrn_radiation_monochromator graphite
_diffrn_radiation_source 'fine-focus sealed tube'
_diffrn_radiation_type MoK\a
_diffrn_radiation_wavelength 0.71073
_diffrn_reflns_av_R_equivalents 0.0729
_diffrn_reflns_av_sigmaI/netI 0.1085
_diffrn_reflns_limit_h_max 15
_diffrn_reflns_limit_h_min -13
_diffrn_reflns_limit_k_max 13
_diffrn_reflns_limit_k_min -17
_diffrn_reflns_limit_l_max 16
_diffrn_reflns_limit_l_min -13
_diffrn_reflns_number 9497
_diffrn_reflns_theta_full 25.00
_diffrn_reflns_theta_max 25.00
_diffrn_reflns_theta_min 3.10
_exptl_absorpt_coefficient_mu 0.086
_exptl_absorpt_correction_T_max 1.00000
_exptl_absorpt_correction_T_min 0.91180
_exptl_absorpt_correction_type multi-scan
_exptl_absorpt_process_details
;
CrysAlisPro, Oxford Diffraction Ltd.,
Version 1.171.34.40 (release 27-08-2010 CrysAlis171 .NET)
(compiled Aug 27 2010,11:50:40)
Empirical absorption correction using spherical harmonics,
 implemented in SCALE3 ABSPACK scaling algorithm.
;
_exptl_crystal_colour colourless
_exptl_crystal_density_diffrn 1.278
_exptl_crystal_density_method 'not measured'
_exptl_crystal_description fragment
_exptl_crystal_F_000 1032
_exptl_crystal_size_max 0.20
_exptl_crystal_size_mid 0.12
_exptl_crystal_size_min 0.04
_refine_diff_density_max 0.222
_refine_diff_density_min -0.244
_refine_diff_density_rms 0.053
_refine_ls_extinction_method none
_refine_ls_goodness_of_fit_ref 0.995
_refine_ls_hydrogen_treatment constr
_refine_ls_matrix_type full
_refine_ls_number_parameters 330
_refine_ls_number_reflns 4430
_refine_ls_number_restraints 0
_refine_ls_restrained_S_all 0.995
_refine_ls_R_factor_all 0.1181
_refine_ls_R_factor_gt 0.0635
_refine_ls_shift/su_max 0.000
_refine_ls_shift/su_mean 0.000
_refine_ls_structure_factor_coef Fsqd
_refine_ls_weighting_details 'calc w=1/[\s^2^(Fo^2^)+(0.0309P)^2^+0.0000P] where P=(Fo^2^+2Fc^2^)/3'
_refine_ls_weighting_scheme calc
_refine_ls_wR_factor_gt 0.1042
_refine_ls_wR_factor_ref 0.1304
_reflns_number_gt 2616
_reflns_number_total 4430
_reflns_threshold_expression I>2\s(I)
_cod_data_source_file ja7b11180_si_002.cif
_cod_data_source_block watson_july17
_cod_original_sg_symbol_H-M P21/c
_cod_database_code 4126902

loop_
_symmetry_equiv_pos_as_xyz
'x, y, z'
'-x, y+1/2, -z+1/2'
'-x, -y, -z'
'x, -y-1/2, z-1/2'

loop_
_atom_site_label
_atom_site_type_symbol
_atom_site_fract_x
_atom_site_fract_y
_atom_site_fract_z
_atom_site_U_iso_or_equiv
_atom_site_adp_type
_atom_site_occupancy
_atom_site_symmetry_multiplicity
_atom_site_calc_flag
_atom_site_refinement_flags
O1 O 0.04077(13) 0.08665(14) 0.36980(12) 0.0307(5) Uani 1 1 d .
O2 O 0.14792(13) 0.08492(14) 0.26063(13) 0.0339(5) Uani 1 1 d .
O3 O 0.16777(15) 0.29683(15) 0.37838(14) 0.0417(6) Uani 1 1 d .
O4 O 0.39545(15) 0.34722(14) 0.67792(14) 0.0401(6) Uani 1 1 d .
O5 O 0.81803(15) 0.16310(16) 0.45227(14) 0.0410(6) Uani 1 1 d .
N1 N 0.28836(16) 0.34115(16) 0.52084(15) 0.0250(6) Uani 1 1 d .
C1 C -0.0274(2) 0.0835(2) 0.2686(2) 0.0331(8) Uani 1 1 d .
C2 C 0.0476(2) 0.0550(2) 0.20068(19) 0.0310(8) Uani 1 1 d .
C3 C -0.0705(2) 0.1819(2) 0.2481(2) 0.0422(9) Uani 1 1 d .
H3A H -0.1064 0.1995 0.3009 0.063 Uiso 1 1 calc R
H3B H -0.1186 0.1838 0.1814 0.063 Uiso 1 1 calc R
H3C H -0.0141 0.2257 0.2487 0.063 Uiso 1 1 calc R
C4 C -0.1125(2) 0.0142(2) 0.2698(2) 0.0446(9) Uani 1 1 d .
H4A H -0.0826 -0.0463 0.2940 0.067 Uiso 1 1 calc R
H4B H -0.1553 0.0073 0.2008 0.067 Uiso 1 1 calc R
H4C H -0.1548 0.0368 0.3153 0.067 Uiso 1 1 calc R
C5 C 0.0290(2) 0.1044(2) 0.0990(2) 0.0467(9) Uani 1 1 d .
H5A H 0.0381 0.1717 0.1101 0.070 Uiso 1 1 calc R
H5B H -0.0412 0.0918 0.0606 0.070 Uiso 1 1 calc R
H5C H 0.0779 0.0817 0.0606 0.070 Uiso 1 1 calc R
C6 C 0.0545(2) -0.0498(2) 0.1867(2) 0.0415(9) Uani 1 1 d .
H6A H 0.1103 -0.0636 0.1529 0.062 Uiso 1 1 calc R
H6B H -0.0105 -0.0728 0.1449 0.062 Uiso 1 1 calc R
H6C H 0.0683 -0.0804 0.2533 0.062 Uiso 1 1 calc R
C7 C 0.2184(2) 0.2800(2) 0.4624(2) 0.0273(7) Uani 1 1 d .
C8 C 0.2177(2) 0.1907(2) 0.52245(19) 0.0280(7) Uani 1 1 d .
H8 H 0.1511 0.1849 0.5438 0.034 Uiso 1 1 calc R
C9 C 0.2304(2) 0.1077(2) 0.4535(2) 0.0284(7) Uani 1 1 d .
H9 H 0.2309 0.0503 0.4956 0.034 Uiso 1 1 calc R
C10 C 0.3349(2) 0.11473(19) 0.4322(2) 0.0279(7) Uani 1 1 d .
H10 H 0.3432 0.1086 0.3645 0.033 Uiso 1 1 calc R
C11 C 0.4166(2) 0.12967(19) 0.50837(19) 0.0231(7) Uani 1 1 d .
C12 C 0.3965(2) 0.1335(2) 0.61463(19) 0.0261(7) Uani 1 1 d .
H12 H 0.3729 0.0699 0.6292 0.031 Uiso 1 1 calc R
C13 C 0.3063(2) 0.2012(2) 0.61685(19) 0.0255(7) Uani 1 1 d .
H13 H 0.2803 0.1896 0.6795 0.031 Uiso 1 1 calc R
C14 C 0.3373(2) 0.3026(2) 0.6137(2) 0.0275(7) Uani 1 1 d .
C15 C 0.3120(2) 0.4323(2) 0.4889(2) 0.0270(7) Uani 1 1 d .
C16 C 0.3638(2) 0.4407(2) 0.4125(2) 0.0371(8) Uani 1 1 d .
H16 H 0.3813 0.3868 0.3792 0.045 Uiso 1 1 calc R
C17 C 0.3902(3) 0.5284(3) 0.3846(3) 0.0506(10) Uani 1 1 d .
H17 H 0.4255 0.5347 0.3314 0.061 Uiso 1 1 calc R
C18 C 0.3659(3) 0.6065(3) 0.4331(3) 0.0567(11) Uani 1 1 d .
H18 H 0.3843 0.6667 0.4139 0.068 Uiso 1 1 calc R
C19 C 0.3145(3) 0.5963(3) 0.5097(3) 0.0599(11) Uani 1 1 d .
H19 H 0.2972 0.6500 0.5433 0.072 Uiso 1 1 calc R
C20 C 0.2877(2) 0.5094(2) 0.5383(2) 0.0421(9) Uani 1 1 d .
H20 H 0.2527 0.5031 0.5918 0.051 Uiso 1 1 calc R
C21 C 0.4938(2) 0.1535(2) 0.69621(18) 0.0292(7) Uani 1 1 d .
H21A H 0.5116 0.2204 0.6945 0.035 Uiso 1 1 calc R
H21B H 0.4814 0.1394 0.7642 0.035 Uiso 1 1 calc R
C22 C 0.5826(2) 0.0946(2) 0.67861(19) 0.0314(8) Uani 1 1 d .
H22A H 0.6442 0.1057 0.7338 0.038 Uiso 1 1 calc R
H22B H 0.5647 0.0277 0.6789 0.038 Uiso 1 1 calc R
C23 C 0.6046(2) 0.1205(2) 0.57765(19) 0.0254(7) Uani 1 1 d .
C24 C 0.5220(2) 0.1379(2) 0.49612(19) 0.0234(7) Uani 1 1 d .
C25 C 0.5434(2) 0.1617(2) 0.4025(2) 0.0297(7) Uani 1 1 d .
H25 H 0.4881 0.1742 0.3461 0.036 Uiso 1 1 calc R
C26 C 0.6414(2) 0.1673(2) 0.3901(2) 0.0309(8) Uani 1 1 d .
H26 H 0.6538 0.1822 0.3254 0.037 Uiso 1 1 calc R
C27 C 0.7230(2) 0.1513(2) 0.4723(2) 0.0295(7) Uani 1 1 d .
C28 C 0.7042(2) 0.12793(19) 0.56557(19) 0.0269(7) Uani 1 1 d .
H28 H 0.7601 0.1169 0.6219 0.032 Uiso 1 1 calc R
C29 C 0.9052(2) 0.1435(2) 0.5309(2) 0.0439(9) Uani 1 1 d .
H29A H 0.9058 0.1849 0.5888 0.066 Uiso 1 1 calc R
H29B H 0.9676 0.1535 0.5058 0.066 Uiso 1 1 calc R
H29C H 0.9026 0.0785 0.5525 0.066 Uiso 1 1 calc R
B1 B 0.1389(3) 0.0958(2) 0.3583(3) 0.0292(9) Uani 1 1 d .

loop_
_atom_site_aniso_label
_atom_site_aniso_U_11
_atom_site_aniso_U_22
_atom_site_aniso_U_33
_atom_site_aniso_U_23
_atom_site_aniso_U_13
_atom_site_aniso_U_12
O1 0.0232(11) 0.0389(14) 0.0279(11) -0.0030(9) 0.0013(8) -0.0046(10)
O2 0.0229(11) 0.0476(15) 0.0299(12) -0.0100(10) 0.0030(8) -0.0060(11)
O3 0.0398(13) 0.0396(15) 0.0350(12) 0.0016(10) -0.0139(10) -0.0009(11)
O4 0.0462(14) 0.0364(14) 0.0309(12) -0.0054(10) -0.0056(10) -0.0038(12)
O5 0.0261(12) 0.0619(17) 0.0372(12) 0.0078(11) 0.0120(10) 0.0010(12)
N1 0.0246(14) 0.0269(15) 0.0216(13) -0.0041(11) 0.0013(10) 0.0026(12)
C1 0.0248(17) 0.044(2) 0.0275(17) 0.0000(15) -0.0012(13) -0.0077(17)
C2 0.0239(17) 0.042(2) 0.0241(16) -0.0023(14) -0.0003(12) -0.0041(16)
C3 0.034(2) 0.052(2) 0.0385(19) 0.0045(16) 0.0027(14) 0.0064(18)
C4 0.0292(19) 0.060(3) 0.044(2) -0.0099(17) 0.0055(15) -0.0093(18)
C5 0.044(2) 0.064(3) 0.0333(19) 0.0039(17) 0.0104(15) -0.0006(19)
C6 0.039(2) 0.048(2) 0.0376(19) -0.0099(16) 0.0086(14) -0.0031(18)
C7 0.0212(17) 0.0270(19) 0.0332(18) -0.0070(14) 0.0052(13) 0.0027(15)
C8 0.0221(17) 0.0298(19) 0.0326(17) -0.0031(14) 0.0071(12) -0.0021(15)
C9 0.0241(17) 0.0257(19) 0.0340(17) -0.0019(13) 0.0036(12) -0.0017(15)
C10 0.0315(18) 0.0257(19) 0.0258(17) -0.0069(13) 0.0050(13) 0.0037(15)
C11 0.0258(17) 0.0208(17) 0.0221(16) -0.0021(12) 0.0041(12) -0.0007(14)
C12 0.0241(16) 0.0258(18) 0.0286(16) 0.0019(13) 0.0066(12) 0.0017(14)
C13 0.0210(16) 0.0300(19) 0.0267(16) 0.0009(13) 0.0076(12) -0.0008(14)
C14 0.0216(16) 0.035(2) 0.0257(17) -0.0051(14) 0.0054(12) 0.0046(15)
C15 0.0217(17) 0.0269(19) 0.0303(17) 0.0007(14) 0.0016(12) -0.0004(15)
C16 0.040(2) 0.034(2) 0.0386(18) 0.0017(15) 0.0106(15) 0.0019(18)
C17 0.045(2) 0.054(3) 0.054(2) 0.017(2) 0.0134(17) -0.007(2)
C18 0.053(3) 0.040(3) 0.066(3) 0.017(2) -0.009(2) -0.017(2)
C19 0.074(3) 0.026(2) 0.077(3) -0.011(2) 0.011(2) 0.001(2)
C20 0.049(2) 0.031(2) 0.048(2) -0.0096(16) 0.0143(16) 0.0017(18)
C21 0.0267(17) 0.040(2) 0.0206(16) 0.0032(13) 0.0044(12) 0.0016(15)
C22 0.0274(17) 0.040(2) 0.0254(16) 0.0035(14) 0.0038(12) 0.0049(16)
C23 0.0270(17) 0.0242(18) 0.0261(16) -0.0014(13) 0.0083(12) 0.0021(15)
C24 0.0227(17) 0.0234(18) 0.0239(16) -0.0017(13) 0.0046(12) 0.0001(14)
C25 0.0285(18) 0.034(2) 0.0245(17) -0.0006(13) 0.0011(13) 0.0000(15)
C26 0.0339(19) 0.039(2) 0.0210(16) 0.0021(13) 0.0095(13) 0.0012(16)
C27 0.0282(18) 0.030(2) 0.0330(18) -0.0020(14) 0.0125(14) -0.0003(15)
C28 0.0256(17) 0.0269(19) 0.0263(17) -0.0013(13) 0.0022(12) 0.0028(15)
C29 0.0299(19) 0.060(3) 0.042(2) -0.0070(17) 0.0094(15) -0.0044(18)
B1 0.024(2) 0.025(2) 0.039(2) -0.0013(16) 0.0074(15) -0.0021(17)

loop_
_atom_type_symbol
_atom_type_description
_atom_type_scat_dispersion_real
_atom_type_scat_dispersion_imag
_atom_type_scat_source
O O 0.0106 0.0060 'International Tables Vol C Tables 4.2.6.8 and 6.1.1.4'
N N 0.0061 0.0033 'International Tables Vol C Tables 4.2.6.8 and 6.1.1.4'
C C 0.0033 0.0016 'International Tables Vol C Tables 4.2.6.8 and 6.1.1.4'
B B 0.0013 0.0007 'International Tables Vol C Tables 4.2.6.8 and 6.1.1.4'
H H 0.0000 0.0000 'International Tables Vol C Tables 4.2.6.8 and 6.1.1.4'

loop_
_geom_angle_atom_site_label_1
_geom_angle_atom_site_label_2
_geom_angle_atom_site_label_3
_geom_angle
B1 O1 C1 107.9(2)
B1 O2 C2 107.2(2)
C27 O5 C29 118.1(2)
C7 N1 C14 112.3(2)
C7 N1 C15 124.8(2)
C14 N1 C15 122.9(2)
O1 C1 C4 108.7(2)
O1 C1 C3 105.7(2)
C4 C1 C3 110.8(3)
O1 C1 C2 102.1(2)
C4 C1 C2 114.9(3)
C3 C1 C2 113.8(3)
O2 C2 C5 107.7(2)
O2 C2 C6 106.5(2)
C5 C2 C6 110.6(2)
O2 C2 C1 103.3(2)
C5 C2 C1 114.5(2)
C6 C2 C1 113.4(3)
C1 C3 H3A 109.5
C1 C3 H3B 109.5
H3A C3 H3B 109.5
C1 C3 H3C 109.5
H3A C3 H3C 109.5
H3B C3 H3C 109.5
C1 C4 H4A 109.5
C1 C4 H4B 109.5
H4A C4 H4B 109.5
C1 C4 H4C 109.5
H4A C4 H4C 109.5
H4B C4 H4C 109.5
C2 C5 H5A 109.5
C2 C5 H5B 109.5
H5A C5 H5B 109.5
C2 C5 H5C 109.5
H5A C5 H5C 109.5
H5B C5 H5C 109.5
C2 C6 H6A 109.5
C2 C6 H6B 109.5
H6A C6 H6B 109.5
C2 C6 H6C 109.5
H6A C6 H6C 109.5
H6B C6 H6C 109.5
O3 C7 N1 124.7(3)
O3 C7 C8 126.9(3)
N1 C7 C8 108.3(2)
C7 C8 C13 105.2(2)
C7 C8 C9 108.3(2)
C13 C8 C9 113.9(2)
C7 C8 H8 109.8
C13 C8 H8 109.8
C9 C8 H8 109.8
C10 C9 C8 107.5(2)
C10 C9 B1 116.0(2)
C8 C9 B1 113.9(2)
C10 C9 H9 106.2
C8 C9 H9 106.2
B1 C9 H9 106.2
C11 C10 C9 120.0(2)
C11 C10 H10 120.0
C9 C10 H10 120.0
C10 C11 C24 124.5(2)
C10 C11 C12 116.3(2)
C24 C11 C12 119.1(2)
C11 C12 C21 112.5(2)
C11 C12 C13 110.3(2)
C21 C12 C13 114.0(2)
C11 C12 H12 106.5
C21 C12 H12 106.5
C13 C12 H12 106.5
C14 C13 C8 103.6(2)
C14 C13 C12 112.3(2)
C8 C13 C12 112.2(2)
C14 C13 H13 109.5
C8 C13 H13 109.5
C12 C13 H13 109.5
O4 C14 N1 122.1(3)
O4 C14 C13 128.6(3)
N1 C14 C13 109.3(2)
C20 C15 C16 120.8(3)
C20 C15 N1 119.8(3)
C16 C15 N1 119.3(3)
C15 C16 C17 119.3(3)
C15 C16 H16 120.3
C17 C16 H16 120.3
C18 C17 C16 120.6(3)
C18 C17 H17 119.7
C16 C17 H17 119.7
C17 C18 C19 119.1(3)
C17 C18 H18 120.5
C19 C18 H18 120.5
C18 C19 C20 121.0(3)
C18 C19 H19 119.5
C20 C19 H19 119.5
C15 C20 C19 119.2(3)
C15 C20 H20 120.4
C19 C20 H20 120.4
C22 C21 C12 110.5(2)
C22 C21 H21A 109.5
C12 C21 H21A 109.5
C22 C21 H21B 109.5
C12 C21 H21B 109.5
H21A C21 H21B 108.1
C23 C22 C21 109.1(2)
C23 C22 H22A 109.9
C21 C22 H22A 109.9
C23 C22 H22B 109.9
C21 C22 H22B 109.9
H22A C22 H22B 108.3
C28 C23 C24 120.3(2)
C28 C23 C22 121.2(2)
C24 C23 C22 118.4(2)
C23 C24 C25 117.9(2)
C23 C24 C11 120.5(2)
C25 C24 C11 121.6(2)
C26 C25 C24 121.8(2)
C26 C25 H25 119.1
C24 C25 H25 119.1
C25 C26 C27 119.8(2)
C25 C26 H26 120.1
C27 C26 H26 120.1
O5 C27 C28 125.5(2)
O5 C27 C26 114.8(2)
C28 C27 C26 119.7(3)
C27 C28 C23 120.5(2)
C27 C28 H28 119.8
C23 C28 H28 119.8
O5 C29 H29A 109.5
O5 C29 H29B 109.5
H29A C29 H29B 109.5
O5 C29 H29C 109.5
H29A C29 H29C 109.5
H29B C29 H29C 109.5
O2 B1 O1 113.6(2)
O2 B1 C9 125.5(3)
O1 B1 C9 120.6(3)

loop_
_geom_bond_atom_site_label_1
_geom_bond_atom_site_label_2
_geom_bond_distance
O1 B1 1.363(4)
O1 C1 1.460(3)
O2 B1 1.360(4)
O2 C2 1.465(3)
O3 C7 1.205(3)
O4 C14 1.207(3)
O5 C27 1.369(3)
O5 C29 1.415(3)
N1 C7 1.389(3)
N1 C14 1.390(3)
N1 C15 1.434(3)
C1 C4 1.515(4)
C1 C3 1.526(4)
C1 C2 1.560(4)
C2 C5 1.514(4)
C2 C6 1.520(4)
C3 H3A 0.9800
C3 H3B 0.9800
C3 H3C 0.9800
C4 H4A 0.9800
C4 H4B 0.9800
C4 H4C 0.9800
C5 H5A 0.9800
C5 H5B 0.9800
C5 H5C 0.9800
C6 H6A 0.9800
C6 H6B 0.9800
C6 H6C 0.9800
C7 C8 1.518(4)
C8 C13 1.538(3)
C8 C9 1.544(4)
C8 H8 1.0000
C9 C10 1.494(4)
C9 B1 1.570(4)
C9 H9 1.0000
C10 C11 1.336(3)
C10 H10 0.9500
C11 C24 1.462(4)
C11 C12 1.520(3)
C12 C21 1.528(3)
C12 C13 1.554(4)
C12 H12 1.0000
C13 C14 1.516(4)
C13 H13 1.0000
C15 C20 1.369(4)
C15 C16 1.373(4)
C16 C17 1.382(4)
C16 H16 0.9500
C17 C18 1.374(5)
C17 H17 0.9500
C18 C19 1.374(5)
C18 H18 0.9500
C19 C20 1.376(4)
C19 H19 0.9500
C20 H20 0.9500
C21 C22 1.520(3)
C21 H21A 0.9900
C21 H21B 0.9900
C22 C23 1.505(3)
C22 H22A 0.9900
C22 H22B 0.9900
C23 C28 1.384(4)
C23 C24 1.393(3)
C24 C25 1.401(4)
C25 C26 1.361(4)
C25 H25 0.9500
C26 C27 1.387(4)
C26 H26 0.9500
C27 C28 1.381(4)
C28 H28 0.9500
C29 H29A 0.9800
C29 H29B 0.9800
C29 H29C 0.9800

loop_
_geom_torsion_atom_site_label_1
_geom_torsion_atom_site_label_2
_geom_torsion_atom_site_label_3
_geom_torsion_atom_site_label_4
_geom_torsion
B1 O1 C1 C4 142.2(3)
B1 O1 C1 C3 -98.8(3)
B1 O1 C1 C2 20.4(3)
B1 O2 C2 C5 140.5(3)
B1 O2 C2 C6 -100.8(3)
B1 O2 C2 C1 19.0(3)
O1 C1 C2 O2 -23.6(3)
C4 C1 C2 O2 -141.0(2)
C3 C1 C2 O2 89.8(3)
O1 C1 C2 C5 -140.4(2)
C4 C1 C2 C5 102.2(3)
C3 C1 C2 C5 -27.0(3)
O1 C1 C2 C6 91.3(3)
C4 C1 C2 C6 -26.1(3)
C3 C1 C2 C6 -155.3(2)
C14 N1 C7 O3 -178.7(3)
C15 N1 C7 O3 -1.3(4)
C14 N1 C7 C8 1.3(3)
C15 N1 C7 C8 178.7(2)
O3 C7 C8 C13 172.3(3)
N1 C7 C8 C13 -7.7(3)
O3 C7 C8 C9 50.2(4)
N1 C7 C8 C9 -129.8(2)
C7 C8 C9 C10 65.6(3)
C13 C8 C9 C10 -51.1(3)
C7 C8 C9 B1 -64.5(3)
C13 C8 C9 B1 178.9(2)
C8 C9 C10 C11 47.8(4)
B1 C9 C10 C11 176.6(3)
C9 C10 C11 C24 -179.8(3)
C9 C10 C11 C12 3.1(4)
C10 C11 C12 C21 -178.4(3)
C24 C11 C12 C21 4.3(4)
C10 C11 C12 C13 -50.0(3)
C24 C11 C12 C13 132.8(3)
C7 C8 C13 C14 10.6(3)
C9 C8 C13 C14 129.0(2)
C7 C8 C13 C12 -110.9(3)
C9 C8 C13 C12 7.5(3)
C11 C12 C13 C14 -74.5(3)
C21 C12 C13 C14 53.1(3)
C11 C12 C13 C8 41.8(3)
C21 C12 C13 C8 169.4(2)
C7 N1 C14 O4 -174.7(3)
C15 N1 C14 O4 7.8(4)
C7 N1 C14 C13 5.9(3)
C15 N1 C14 C13 -171.5(2)
C8 C13 C14 O4 170.4(3)
C12 C13 C14 O4 -68.2(4)
C8 C13 C14 N1 -10.3(3)
C12 C13 C14 N1 111.0(2)
C7 N1 C15 C20 114.8(3)
C14 N1 C15 C20 -68.1(4)
C7 N1 C15 C16 -68.7(4)
C14 N1 C15 C16 108.5(3)
C20 C15 C16 C17 -0.9(4)
N1 C15 C16 C17 -177.4(3)
C15 C16 C17 C18 0.6(5)
C16 C17 C18 C19 -0.2(5)
C17 C18 C19 C20 0.2(6)
C16 C15 C20 C19 0.9(5)
N1 C15 C20 C19 177.4(3)
C18 C19 C20 C15 -0.6(5)
C11 C12 C21 C22 -44.7(3)
C13 C12 C21 C22 -171.2(2)
C12 C21 C22 C23 62.4(3)
C21 C22 C23 C28 139.5(3)
C21 C22 C23 C24 -39.7(4)
C28 C23 C24 C25 0.9(4)
C22 C23 C24 C25 -179.9(3)
C28 C23 C24 C11 179.7(3)
C22 C23 C24 C11 -1.0(4)
C10 C11 C24 C23 -157.1(3)
C12 C11 C24 C23 19.9(4)
C10 C11 C24 C25 21.7(5)
C12 C11 C24 C25 -161.3(3)
C23 C24 C25 C26 0.4(4)
C11 C24 C25 C26 -178.4(3)
C24 C25 C26 C27 -1.5(5)
C29 O5 C27 C28 4.9(4)
C29 O5 C27 C26 -176.9(3)
C25 C26 C27 O5 -177.1(3)
C25 C26 C27 C28 1.3(5)
O5 C27 C28 C23 178.1(3)
C26 C27 C28 C23 0.0(4)
C24 C23 C28 C27 -1.0(4)
C22 C23 C28 C27 179.7(3)
C2 O2 B1 O1 -6.8(4)
C2 O2 B1 C9 167.1(3)
C1 O1 B1 O2 -9.6(4)
C1 O1 B1 C9 176.1(3)
C10 C9 B1 O2 4.9(5)
C8 C9 B1 O2 130.6(3)
C10 C9 B1 O1 178.5(3)
C8 C9 B1 O1 -55.8(4)
